data_7011573
loop_
_publ_author_name
'Heinze, Katja'
'Jacob, Volker'

_publ_section_title
;
 Hydrogen bonds in crystals of HO-(N&#x2229;N')M(CO)3L complexes:
 chains, dimers and an unexpected hexamer
;
_journal_issue 11
_journal_name_full 'Journal of the Chemical Society, Dalton Transactions'
_journal_page_first 2379
_journal_paper_doi 10.1039/b201647h
_journal_year 2002
_chemical_formula_sum 'C20 H19 Cr N3 O4'
_chemical_formula_weight 417.38
_space_group_IT_number 14
_symmetry_cell_setting monoclinic
_symmetry_space_group_name_Hall '-P 2yn'
_symmetry_space_group_name_H-M 'P 1 21/n 1'
_atom_sites_solution_hydrogens geom
_atom_sites_solution_primary direct
_atom_sites_solution_secondary difmap
_audit_creation_method SHELXL-97
_cell_angle_alpha 90.00
_cell_angle_beta 91.81(3)
_cell_angle_gamma 90.00
_cell_formula_units_Z 4
_cell_length_a 11.469(2)
_cell_length_b 12.979(3)
_cell_length_c 13.105(3)
_cell_measurement_temperature 200
_cell_volume 1949.8(7)
_computing_structure_refinement 'SHELXL-97 (Sheldrick, 1997)'
_computing_structure_solution 'SHELXS-97 (Sheldrick, 1990)'
_diffrn_ambient_temperature 200
_diffrn_measured_fraction_theta_full 0.999
_diffrn_measured_fraction_theta_max 0.999
_diffrn_measurement_device_type 'NONIUS KAPPA CCD'
_diffrn_measurement_method 'O-Scan    '
_diffrn_radiation_monochromator graphite
_diffrn_radiation_source 'fine-focus sealed tube'
_diffrn_radiation_type MoK\a
_diffrn_radiation_wavelength 0.71073
_diffrn_reflns_av_R_equivalents 0.0374
_diffrn_reflns_av_sigmaI/netI 0.0597
_diffrn_reflns_limit_h_max 16
_diffrn_reflns_limit_h_min -16
_diffrn_reflns_limit_k_max 18
_diffrn_reflns_limit_k_min -18
_diffrn_reflns_limit_l_max 18
_diffrn_reflns_limit_l_min -18
_diffrn_reflns_number 10810
_diffrn_reflns_theta_full 30.03
_diffrn_reflns_theta_max 30.03
_diffrn_reflns_theta_min 2.21
_exptl_absorpt_coefficient_mu 0.618
_exptl_crystal_density_diffrn 1.422
_exptl_crystal_density_method 'not measured'
_exptl_crystal_F_000 864
_exptl_crystal_size_max 0.50
_exptl_crystal_size_mid 0.20
_exptl_crystal_size_min 0.05
_refine_diff_density_max 0.321
_refine_diff_density_min -0.467
_refine_diff_density_rms 0.067
_refine_ls_extinction_method none
_refine_ls_goodness_of_fit_ref 1.044
_refine_ls_hydrogen_treatment mixed
_refine_ls_matrix_type full
_refine_ls_number_parameters 329
_refine_ls_number_reflns 5681
_refine_ls_number_restraints 0
_refine_ls_restrained_S_all 1.044
_refine_ls_R_factor_all 0.0681
_refine_ls_R_factor_gt 0.0408
_refine_ls_shift/su_max 0.001
_refine_ls_shift/su_mean 0.000
_refine_ls_structure_factor_coef Fsqd
_refine_ls_weighting_details 'calc w=1/[\s^2^(Fo^2^)+(0.0503P)^2^+0.4056P] where P=(Fo^2^+2Fc^2^)/3'
_refine_ls_weighting_scheme calc
_refine_ls_wR_factor_gt 0.0993
_refine_ls_wR_factor_ref 0.1088
_reflns_number_gt 4157
_reflns_number_total 5681
_reflns_threshold_expression >2sigma(I)
_cod_data_source_file b201647h.txt
_cod_data_source_block ka380
_cod_original_sg_symbol_H-M P21/n
_cod_database_code 7011573

loop_
_symmetry_equiv_pos_as_xyz
'x, y, z'
'-x+1/2, y+1/2, -z+1/2'
'-x, -y, -z'
'x-1/2, -y-1/2, z-1/2'

loop_
_atom_site_label
_atom_site_type_symbol
_atom_site_fract_x
_atom_site_fract_y
_atom_site_fract_z
_atom_site_U_iso_or_equiv
_atom_site_adp_type
_atom_site_occupancy
_atom_site_symmetry_multiplicity
_atom_site_calc_flag
_atom_site_refinement_flags
_atom_site_disorder_assembly
_atom_site_disorder_group
Cr1 Cr 0.39752(2) 0.88934(2) 0.17574(2) 0.01701(9) Uani 1 1 d . . .
O1 O -0.20774(12) 0.83847(11) 0.11996(12) 0.0290(3) Uani 1 1 d . . .
O13 O 0.60880(12) 1.02639(10) 0.17149(11) 0.0323(3) Uani 1 1 d . . .
O14 O 0.47083(15) 0.80863(11) -0.02882(11) 0.0406(4) Uani 1 1 d . . .
O15 O 0.26593(12) 1.05573(10) 0.06307(10) 0.0294(3) Uani 1 1 d . . .
N1 N 0.26891(12) 0.77541(11) 0.19096(11) 0.0178(3) Uani 1 1 d . . .
N2 N 0.48749(12) 0.76403(11) 0.24599(11) 0.0184(3) Uani 1 1 d . . .
N3 N 0.30798(14) 0.95932(12) 0.39213(12) 0.0257(3) Uani 1 1 d . . .
C1 C 0.14665(15) 0.78974(13) 0.17097(13) 0.0187(3) Uani 1 1 d . . .
C2 C 0.10713(16) 0.83154(14) 0.07889(14) 0.0207(4) Uani 1 1 d . . .
C3 C -0.01102(16) 0.84672(14) 0.05869(15) 0.0227(4) Uani 1 1 d . . .
C4 C -0.09052(15) 0.82243(13) 0.13314(14) 0.0221(4) Uani 1 1 d . . .
C5 C -0.05138(16) 0.78259(15) 0.22615(15) 0.0248(4) Uani 1 1 d . . .
C6 C 0.06611(16) 0.76441(15) 0.24440(14) 0.0227(4) Uani 1 1 d . . .
C7 C 0.30168(16) 0.68852(13) 0.22995(14) 0.0204(4) Uani 1 1 d . . .
C8 C 0.42436(15) 0.67592(13) 0.25600(13) 0.0191(3) Uani 1 1 d . . .
C9 C 0.47484(17) 0.58258(14) 0.28555(15) 0.0238(4) Uani 1 1 d . . .
C10 C 0.59354(17) 0.57983(15) 0.30846(15) 0.0258(4) Uani 1 1 d . . .
C11 C 0.65692(16) 0.66953(15) 0.30242(15) 0.0244(4) Uani 1 1 d . . .
C12 C 0.60166(16) 0.75994(14) 0.27060(14) 0.0228(4) Uani 1 1 d . . .
C13 C 0.52628(16) 0.97460(13) 0.17519(14) 0.0226(4) Uani 1 1 d . . .
C14 C 0.44223(16) 0.83901(14) 0.04920(15) 0.0238(4) Uani 1 1 d . . .
C15 C 0.31497(15) 0.98932(13) 0.10794(14) 0.0203(4) Uani 1 1 d . . .
C16 C 0.34502(15) 0.93717(13) 0.31383(14) 0.0214(4) Uani 1 1 d . . .
C17 C 0.26013(18) 0.96967(15) 0.49438(14) 0.0283(4) Uani 1 1 d . . .
C18 C 0.1624(2) 0.8890(2) 0.5023(2) 0.0435(6) Uani 1 1 d . . .
C19 C 0.2100(3) 1.0788(2) 0.5064(2) 0.0474(6) Uani 1 1 d . . .
C20 C 0.3583(2) 0.9497(2) 0.57174(19) 0.0459(6) Uani 1 1 d . . .
H1 H -0.224(2) 0.8652(19) 0.071(2) 0.041(8) Uiso 1 1 d . . .
H2 H 0.1587(18) 0.8484(16) 0.0323(16) 0.030(6) Uiso 1 1 d . . .
H3 H -0.0397(18) 0.8758(16) -0.0018(17) 0.030(6) Uiso 1 1 d . . .
H5 H -0.1027(18) 0.7712(16) 0.2787(16) 0.029(6) Uiso 1 1 d . . .
H6 H 0.0902(18) 0.7402(18) 0.3024(17) 0.033(6) Uiso 1 1 d . . .
H7 H 0.2500(18) 0.6320(16) 0.2404(15) 0.027(5) Uiso 1 1 d . . .
H9 H 0.4291(18) 0.5260(16) 0.2889(16) 0.025(5) Uiso 1 1 d . . .
H10 H 0.6293(18) 0.5178(18) 0.3280(16) 0.033(6) Uiso 1 1 d . . .
H11 H 0.734(2) 0.6705(16) 0.3165(17) 0.036(6) Uiso 1 1 d . . .
H12 H 0.6458(17) 0.8238(15) 0.2601(15) 0.025(5) Uiso 1 1 d . . .
H1A H 0.202(2) 0.814(2) 0.496(2) 0.063(8) Uiso 1 1 d . . .
H1B H 0.097(2) 0.9094(19) 0.451(2) 0.049(7) Uiso 1 1 d . . .
H1C H 0.130(2) 0.8985(19) 0.560(2) 0.049(8) Uiso 1 1 d . . .
H2A H 0.141(3) 1.083(2) 0.456(2) 0.075(10) Uiso 1 1 d . . .
H2B H 0.274(2) 1.126(2) 0.4997(19) 0.049(8) Uiso 1 1 d . . .
H2C H 0.1840(17) 1.0927(15) 0.5653(17) 0.017(5) Uiso 1 1 d . . .
H3A H 0.392(2) 0.877(2) 0.555(2) 0.051(7) Uiso 1 1 d . . .
H3B H 0.422(2) 1.005(2) 0.562(2) 0.060(8) Uiso 1 1 d . . .
H3C H 0.324(2) 0.948(2) 0.640(2) 0.064(8) Uiso 1 1 d . . .

loop_
_atom_site_aniso_label
_atom_site_aniso_U_11
_atom_site_aniso_U_22
_atom_site_aniso_U_33
_atom_site_aniso_U_23
_atom_site_aniso_U_13
_atom_site_aniso_U_12
Cr1 0.01742(15) 0.01600(14) 0.01759(15) 0.00150(11) 0.00015(10) 0.00028(11)
O1 0.0187(7) 0.0360(8) 0.0320(8) 0.0078(7) -0.0030(6) 0.0001(6)
O13 0.0271(7) 0.0296(7) 0.0399(9) 0.0051(6) -0.0029(6) -0.0086(6)
O14 0.0605(11) 0.0376(8) 0.0244(8) 0.0004(6) 0.0125(7) 0.0118(8)
O15 0.0300(7) 0.0280(7) 0.0300(8) 0.0074(6) -0.0011(6) 0.0084(6)
N1 0.0187(7) 0.0188(7) 0.0160(7) -0.0001(6) -0.0002(6) -0.0003(6)
N2 0.0195(7) 0.0185(7) 0.0172(7) 0.0013(6) 0.0006(6) 0.0014(6)
N3 0.0326(9) 0.0230(8) 0.0216(8) -0.0007(6) 0.0004(7) 0.0031(7)
C1 0.0180(8) 0.0183(8) 0.0197(9) -0.0015(7) -0.0018(7) -0.0010(7)
C2 0.0206(9) 0.0231(9) 0.0185(9) 0.0013(7) 0.0019(7) -0.0007(7)
C3 0.0230(9) 0.0232(9) 0.0215(9) 0.0038(7) -0.0034(7) -0.0011(7)
C4 0.0193(8) 0.0199(8) 0.0270(10) -0.0008(7) -0.0020(7) -0.0013(7)
C5 0.0216(9) 0.0295(10) 0.0235(10) 0.0042(8) 0.0019(8) -0.0025(8)
C6 0.0218(9) 0.0268(9) 0.0193(9) 0.0039(7) -0.0024(7) -0.0029(7)
C7 0.0227(9) 0.0182(8) 0.0200(9) 0.0006(7) -0.0009(7) -0.0029(7)
C8 0.0214(8) 0.0187(8) 0.0171(9) 0.0001(6) 0.0004(7) 0.0010(7)
C9 0.0254(10) 0.0180(8) 0.0280(10) 0.0033(7) -0.0002(8) -0.0007(7)
C10 0.0273(10) 0.0218(9) 0.0284(11) 0.0060(8) 0.0024(8) 0.0073(8)
C11 0.0175(9) 0.0297(9) 0.0259(10) 0.0041(8) 0.0016(7) 0.0045(8)
C12 0.0203(9) 0.0229(9) 0.0251(10) 0.0036(7) 0.0005(7) 0.0005(7)
C13 0.0253(9) 0.0205(8) 0.0220(9) 0.0029(7) -0.0011(7) 0.0029(7)
C14 0.0257(9) 0.0208(9) 0.0250(10) 0.0039(7) 0.0011(8) 0.0027(7)
C15 0.0186(8) 0.0217(8) 0.0206(9) -0.0014(7) 0.0017(7) -0.0001(7)
C16 0.0227(9) 0.0165(8) 0.0247(10) 0.0011(7) -0.0050(7) 0.0008(7)
C17 0.0384(11) 0.0285(10) 0.0183(10) -0.0007(8) 0.0039(8) 0.0008(9)
C18 0.0512(15) 0.0496(15) 0.0298(13) -0.0002(11) 0.0059(11) -0.0154(13)
C19 0.0670(19) 0.0375(13) 0.0387(15) -0.0004(11) 0.0178(14) 0.0063(13)
C20 0.0509(15) 0.0602(17) 0.0262(13) 0.0020(11) -0.0059(11) -0.0044(13)

loop_
_atom_type_symbol
_atom_type_description
_atom_type_scat_dispersion_real
_atom_type_scat_dispersion_imag
_atom_type_scat_source
C C 0.0033 0.0016 'International Tables Vol C Tables 4.2.6.8 and 6.1.1.4'
H H 0.0000 0.0000 'International Tables Vol C Tables 4.2.6.8 and 6.1.1.4'
N N 0.0061 0.0033 'International Tables Vol C Tables 4.2.6.8 and 6.1.1.4'
O O 0.0106 0.0060 'International Tables Vol C Tables 4.2.6.8 and 6.1.1.4'
Cr Cr 0.3209 0.6236 'International Tables Vol C Tables 4.2.6.8 and 6.1.1.4'

loop_
_geom_angle_atom_site_label_1
_geom_angle_atom_site_label_2
_geom_angle_atom_site_label_3
_geom_angle
_geom_angle_site_symmetry_1
_geom_angle_site_symmetry_3
_geom_angle_publ_flag
C15 Cr1 C13 88.54(8) . . ?
C15 Cr1 C14 88.23(8) . . ?
C13 Cr1 C14 87.94(8) . . ?
C15 Cr1 C16 93.03(8) . . ?
C13 Cr1 C16 94.61(8) . . ?
C14 Cr1 C16 177.18(8) . . ?
C15 Cr1 N1 101.06(7) . . ?
C13 Cr1 N1 170.37(7) . . ?
C14 Cr1 N1 92.95(7) . . ?
C16 Cr1 N1 84.34(7) . . ?
C15 Cr1 N2 175.26(7) . . ?
C13 Cr1 N2 94.77(7) . . ?
C14 Cr1 N2 88.49(7) . . ?
C16 Cr1 N2 90.09(6) . . ?
N1 Cr1 N2 75.68(6) . . ?
C4 O1 H1 114(2) . . ?
C7 N1 C1 117.26(15) . . ?
C7 N1 Cr1 117.14(12) . . ?
C1 N1 Cr1 125.30(11) . . ?
C12 N2 C8 117.52(15) . . ?
C12 N2 Cr1 126.40(12) . . ?
C8 N2 Cr1 115.65(11) . . ?
C16 N3 C17 170.88(18) . . ?
C2 C1 C6 119.19(16) . . ?
C2 C1 N1 120.13(16) . . ?
C6 C1 N1 120.66(16) . . ?
C1 C2 C3 120.83(17) . . ?
C1 C2 H2 119.2(14) . . ?
C3 C2 H2 120.0(14) . . ?
C2 C3 C4 119.46(17) . . ?
C2 C3 H3 122.6(13) . . ?
C4 C3 H3 117.9(13) . . ?
O1 C4 C5 117.28(17) . . ?
O1 C4 C3 122.72(17) . . ?
C5 C4 C3 119.98(17) . . ?
C6 C5 C4 120.21(18) . . ?
C6 C5 H5 118.7(13) . . ?
C4 C5 H5 121.0(13) . . ?
C5 C6 C1 120.28(17) . . ?
C5 C6 H6 120.0(14) . . ?
C1 C6 H6 119.7(14) . . ?
N1 C7 C8 117.49(16) . . ?
N1 C7 H7 123.7(12) . . ?
C8 C7 H7 118.8(12) . . ?
N2 C8 C9 122.66(16) . . ?
N2 C8 C7 113.47(15) . . ?
C9 C8 C7 123.83(16) . . ?
C10 C9 C8 118.67(17) . . ?
C10 C9 H9 122.5(13) . . ?
C8 C9 H9 118.9(13) . . ?
C11 C10 C9 118.89(18) . . ?
C11 C10 H10 121.1(13) . . ?
C9 C10 H10 120.0(13) . . ?
C10 C11 C12 119.62(18) . . ?
C10 C11 H11 121.3(14) . . ?
C12 C11 H11 119.1(14) . . ?
N2 C12 C11 122.55(17) . . ?
N2 C12 H12 115.9(11) . . ?
C11 C12 H12 121.4(11) . . ?
O13 C13 Cr1 177.37(17) . . ?
O14 C14 Cr1 179.28(18) . . ?
O15 C15 Cr1 177.24(16) . . ?
N3 C16 Cr1 174.79(16) . . ?
N3 C17 C20 107.68(18) . . ?
N3 C17 C19 109.19(17) . . ?
C20 C17 C19 111.2(2) . . ?
N3 C17 C18 107.03(17) . . ?
C20 C17 C18 111.5(2) . . ?
C19 C17 C18 110.1(2) . . ?
C17 C18 H1A 107.5(14) . . ?
C17 C18 H1B 107.5(14) . . ?
H1A C18 H1B 119(2) . . ?
C17 C18 H1C 107.1(17) . . ?
H1A C18 H1C 113(2) . . ?
H1B C18 H1C 102(2) . . ?
C17 C19 H2A 105.7(18) . . ?
C17 C19 H2B 106.9(16) . . ?
H2A C19 H2B 119(2) . . ?
C17 C19 H2C 115.4(13) . . ?
H2A C19 H2C 107(2) . . ?
H2B C19 H2C 104(2) . . ?
C17 C20 H3A 106.6(15) . . ?
C17 C20 H3B 108.3(15) . . ?
H3A C20 H3B 109(2) . . ?
C17 C20 H3C 107.4(16) . . ?
H3A C20 H3C 109(2) . . ?
H3B C20 H3C 116(2) . . ?

loop_
_geom_bond_atom_site_label_1
_geom_bond_atom_site_label_2
_geom_bond_distance
_geom_bond_site_symmetry_2
_geom_bond_publ_flag
Cr1 C15 1.8212(18) . ?
Cr1 C13 1.8456(19) . ?
Cr1 C14 1.869(2) . ?
Cr1 C16 2.023(2) . ?
Cr1 N1 2.1025(14) . ?
Cr1 N2 2.1207(15) . ?
O1 C4 1.366(2) . ?
O1 H1 0.75(3) . ?
O13 C13 1.163(2) . ?
O14 C14 1.153(2) . ?
O15 C15 1.176(2) . ?
N1 C7 1.289(2) . ?
N1 C1 1.430(2) . ?
N2 C12 1.340(2) . ?
N2 C8 1.362(2) . ?
N3 C16 1.159(2) . ?
N3 C17 1.470(2) . ?
C1 C2 1.386(2) . ?
C1 C6 1.394(3) . ?
C2 C3 1.386(3) . ?
C2 H2 0.89(2) . ?
C3 C4 1.392(3) . ?
C3 H3 0.93(2) . ?
C4 C5 1.386(3) . ?
C5 C6 1.381(3) . ?
C5 H5 0.93(2) . ?
C6 H6 0.86(2) . ?
C7 C8 1.447(2) . ?
C7 H7 0.96(2) . ?
C8 C9 1.392(2) . ?
C9 C10 1.385(3) . ?
C9 H9 0.90(2) . ?
C10 C11 1.376(3) . ?
C10 H10 0.93(2) . ?
C11 C12 1.391(3) . ?
C11 H11 0.90(2) . ?
C12 H12 0.98(2) . ?
C17 C20 1.513(3) . ?
C17 C19 1.539(3) . ?
C17 C18 1.540(3) . ?
C18 H1A 1.07(3) . ?
C18 H1B 1.03(3) . ?
C18 H1C 0.86(3) . ?
C19 H2A 1.02(3) . ?
C19 H2B 0.97(3) . ?
C19 H2C 0.86(2) . ?
C20 H3A 1.04(3) . ?
C20 H3B 1.04(3) . ?
C20 H3C 0.99(3) . ?

loop_
_geom_torsion_atom_site_label_1
_geom_torsion_atom_site_label_2
_geom_torsion_atom_site_label_3
_geom_torsion_atom_site_label_4
_geom_torsion
_geom_torsion_site_symmetry_1
_geom_torsion_site_symmetry_2
_geom_torsion_site_symmetry_3
_geom_torsion_site_symmetry_4
_geom_torsion_publ_flag
C15 Cr1 N1 C7 174.76(13) . . . . ?
C13 Cr1 N1 C7 -9.1(5) . . . . ?
C14 Cr1 N1 C7 85.98(14) . . . . ?
C16 Cr1 N1 C7 -93.25(14) . . . . ?
N2 Cr1 N1 C7 -1.71(13) . . . . ?
C15 Cr1 N1 C1 -11.70(14) . . . . ?
C13 Cr1 N1 C1 164.5(4) . . . . ?
C14 Cr1 N1 C1 -100.47(14) . . . . ?
C16 Cr1 N1 C1 80.29(14) . . . . ?
N2 Cr1 N1 C1 171.84(14) . . . . ?
C15 Cr1 N2 C12 130.8(8) . . . . ?
C13 Cr1 N2 C12 -3.38(16) . . . . ?
C14 Cr1 N2 C12 84.43(16) . . . . ?
C16 Cr1 N2 C12 -98.01(15) . . . . ?
N1 Cr1 N2 C12 177.85(16) . . . . ?
C15 Cr1 N2 C8 -41.4(9) . . . . ?
C13 Cr1 N2 C8 -175.58(13) . . . . ?
C14 Cr1 N2 C8 -87.78(13) . . . . ?
C16 Cr1 N2 C8 89.79(13) . . . . ?
N1 Cr1 N2 C8 5.65(12) . . . . ?
C7 N1 C1 C2 -134.69(18) . . . . ?
Cr1 N1 C1 C2 51.8(2) . . . . ?
C7 N1 C1 C6 46.9(2) . . . . ?
Cr1 N1 C1 C6 -126.61(15) . . . . ?
C6 C1 C2 C3 -1.0(3) . . . . ?
N1 C1 C2 C3 -179.45(16) . . . . ?
C1 C2 C3 C4 1.9(3) . . . . ?
C2 C3 C4 O1 177.80(17) . . . . ?
C2 C3 C4 C5 -0.6(3) . . . . ?
O1 C4 C5 C6 179.92(17) . . . . ?
C3 C4 C5 C6 -1.6(3) . . . . ?
C4 C5 C6 C1 2.5(3) . . . . ?
C2 C1 C6 C5 -1.2(3) . . . . ?
N1 C1 C6 C5 177.22(16) . . . . ?
C1 N1 C7 C8 -176.38(15) . . . . ?
Cr1 N1 C7 C8 -2.3(2) . . . . ?
C12 N2 C8 C9 -3.2(3) . . . . ?
Cr1 N2 C8 C9 169.73(14) . . . . ?
C12 N2 C8 C7 178.64(15) . . . . ?
Cr1 N2 C8 C7 -8.43(19) . . . . ?
N1 C7 C8 N2 7.1(2) . . . . ?
N1 C7 C8 C9 -171.00(17) . . . . ?
N2 C8 C9 C10 1.9(3) . . . . ?
C7 C8 C9 C10 179.83(17) . . . . ?
C8 C9 C10 C11 0.8(3) . . . . ?
C9 C10 C11 C12 -2.0(3) . . . . ?
C8 N2 C12 C11 2.0(3) . . . . ?
Cr1 N2 C12 C11 -170.12(14) . . . . ?
C10 C11 C12 N2 0.6(3) . . . . ?
C15 Cr1 C13 O13 -95(4) . . . . ?
C14 Cr1 C13 O13 -7(4) . . . . ?
C16 Cr1 C13 O13 172(4) . . . . ?
N1 Cr1 C13 O13 88(4) . . . . ?
N2 Cr1 C13 O13 81(4) . . . . ?
C15 Cr1 C14 O14 90(15) . . . . ?
C13 Cr1 C14 O14 1(15) . . . . ?
C16 Cr1 C14 O14 -154(15) . . . . ?
N1 Cr1 C14 O14 -169(100) . . . . ?
N2 Cr1 C14 O14 -94(15) . . . . ?
C13 Cr1 C15 O15 18(3) . . . . ?
C14 Cr1 C15 O15 -70(3) . . . . ?
C16 Cr1 C15 O15 112(3) . . . . ?
N1 Cr1 C15 O15 -163(3) . . . . ?
N2 Cr1 C15 O15 -117(3) . . . . ?
C17 N3 C16 Cr1 48(3) . . . . ?
C15 Cr1 C16 N3 92.0(17) . . . . ?
C13 Cr1 C16 N3 -179(100) . . . . ?
C14 Cr1 C16 N3 -25(3) . . . . ?
N1 Cr1 C16 N3 -8.8(17) . . . . ?
N2 Cr1 C16 N3 -84.4(17) . . . . ?
C16 N3 C17 C20 76.6(12) . . . . ?
C16 N3 C17 C19 -162.5(11) . . . . ?
C16 N3 C17 C18 -43.4(12) . . . . ?
